data_7004140
loop_
_publ_author_name
'Zhao, Dan'
'Cheng, Wen-Dan'
'Zhang, Hao'
'Hang, Shu-Ping'
'Fang, Ming'

_publ_section_title
;
 Structure determination and characterization of two rare-earth
 molybdenum borate compounds: LnMoBO6 (Ln = La, Ce)
;
_journal_issue 28
_journal_name_full 'Dalton Transactions'
_journal_page_first 3709
_journal_page_last 3714
_journal_paper_doi 10.1039/b803062f
_journal_year 2008
_chemical_formula_moiety 'B La Mo O6'
_chemical_formula_sum 'B La Mo O6'
_chemical_formula_weight 341.66
_chemical_melting_point ?
_chemical_name_common 'Lanthanum molybdenum Borate'
_chemical_name_systematic
;
Lanthanum molybdenum Borate
;
_space_group_IT_number 14
_symmetry_cell_setting monoclinic
_symmetry_space_group_name_Hall '-P 2ybc'
_symmetry_space_group_name_H-M 'P 1 21/c 1'
_atom_sites_solution_hydrogens none
_atom_sites_solution_primary direct
_atom_sites_solution_secondary difmap
_audit_creation_method SHELXL-97
_cell_angle_alpha 90.00
_cell_angle_beta 115.367(3)
_cell_angle_gamma 90.00
_cell_formula_units_Z 8
_cell_length_a 10.2968(8)
_cell_length_b 4.1636(3)
_cell_length_c 23.8587(15)
_cell_measurement_reflns_used 2482
_cell_measurement_temperature 173(2)
_cell_measurement_theta_max 25.02
_cell_measurement_theta_min 2.54
_cell_volume 924.24(12)
_computing_cell_refinement 'Bruker SMART'
_computing_data_collection 'Bruker SMART'
_computing_data_reduction 'Bruker SAINT'
_computing_molecular_graphics 'Bruker SHELXTL'
_computing_publication_material 'Bruker SHELXTL'
_computing_structure_refinement 'SHELXL-97 (Sheldrick, 1997)'
_computing_structure_solution 'SHELXS-97 (Sheldrick, 1990)'
_diffrn_ambient_temperature 173(2)
_diffrn_measured_fraction_theta_full 0.971
_diffrn_measured_fraction_theta_max 0.971
_diffrn_measurement_device_type 'CCD area detector'
_diffrn_measurement_method 'phi and omega scans'
_diffrn_radiation_monochromator graphite
_diffrn_radiation_source 'fine-focus sealed tube'
_diffrn_radiation_type MoK\a
_diffrn_radiation_wavelength 0.71073
_diffrn_reflns_av_R_equivalents 0.0396
_diffrn_reflns_av_sigmaI/netI 0.0362
_diffrn_reflns_limit_h_max 12
_diffrn_reflns_limit_h_min -11
_diffrn_reflns_limit_k_max 4
_diffrn_reflns_limit_k_min -5
_diffrn_reflns_limit_l_max 29
_diffrn_reflns_limit_l_min -29
_diffrn_reflns_number 4214
_diffrn_reflns_theta_full 25.76
_diffrn_reflns_theta_max 25.76
_diffrn_reflns_theta_min 1.89
_diffrn_standards_decay_% 0
_diffrn_standards_interval_count 0
_diffrn_standards_interval_time .
_diffrn_standards_number 0
_exptl_absorpt_coefficient_mu 11.773
_exptl_absorpt_correction_T_max 1.000000
_exptl_absorpt_correction_T_min 0.439011
_exptl_absorpt_correction_type empirical
_exptl_absorpt_process_details 'SADABS (Sheldrick, 1996)'
_exptl_crystal_colour colorless
_exptl_crystal_density_diffrn 4.911
_exptl_crystal_density_method 'not measured'
_exptl_crystal_description Block
_exptl_crystal_F_000 1216
_exptl_crystal_size_max 0.150
_exptl_crystal_size_mid 0.100
_exptl_crystal_size_min 0.040
_refine_diff_density_max 1.901
_refine_diff_density_min -1.441
_refine_diff_density_rms 0.309
_refine_ls_extinction_coef 0.0153(6)
_refine_ls_extinction_expression Fc^*^=kFc[1+0.001xFc^2^\l^3^/sin(2\q)]^-1/4^
_refine_ls_extinction_method SHELXL
_refine_ls_goodness_of_fit_ref 1.095
_refine_ls_hydrogen_treatment none
_refine_ls_matrix_type full
_refine_ls_number_parameters 164
_refine_ls_number_reflns 1716
_refine_ls_number_restraints 12
_refine_ls_restrained_S_all 1.091
_refine_ls_R_factor_all 0.0444
_refine_ls_R_factor_gt 0.0351
_refine_ls_shift/su_max 0.000
_refine_ls_shift/su_mean 0.000
_refine_ls_structure_factor_coef Fsqd
_refine_ls_weighting_details 'calc w=1/[\s^2^(Fo^2^)+(0.0497P)^2^+11.2392P] where P=(Fo^2^+2Fc^2^)/3'
_refine_ls_weighting_scheme calc
_refine_ls_wR_factor_gt 0.0949
_refine_ls_wR_factor_ref 0.1027
_reflns_number_gt 1340
_reflns_number_total 1716
_reflns_threshold_expression >2sigma(I)
_cod_data_source_file b803062f.txt
_cod_data_source_block b
_cod_depositor_comments
;
The following automatic conversions were performed:
'_symmetry_cell_setting' value 'Monoclinic' changed to 'monoclinic'
according to '/home/saulius/struct/CIF-dictionaries/cif_core.dic'
dictionary named 'cif_core.dic' version 2.4.1 from 2010-06-29.

Automatic conversion script
Id: cif_fix_enum 1527 2010-12-29 10:47:43Z saulius 

The following automatic conversions were performed:

'_chemical_melting_point' value 'Not measured' was changed to '?' -
the value is undefined or not given.

Automatic conversion script
Id: cif_fix_values 1646 2011-03-28 12:23:43Z adriana 
;
_cod_original_cell_volume 924.24(11)
_cod_original_sg_symbol_H-M 'P 21/c'
_cod_database_code 7004140

loop_
_symmetry_equiv_pos_as_xyz
'x, y, z'
'-x, y+1/2, -z+1/2'
'-x, -y, -z'
'x, -y-1/2, z-1/2'

loop_
_atom_site_label
_atom_site_type_symbol
_atom_site_fract_x
_atom_site_fract_y
_atom_site_fract_z
_atom_site_U_iso_or_equiv
_atom_site_adp_type
_atom_site_occupancy
_atom_site_symmetry_multiplicity
_atom_site_calc_flag
_atom_site_refinement_flags
_atom_site_disorder_assembly
_atom_site_disorder_group
La1 La 0.16948(6) 0.71951(12) -0.01458(2) 0.0090(2) Uani 1 1 d . . .
La2 La 0.33106(6) 0.24650(11) 0.26419(2) 0.0091(2) Uani 1 1 d . . .
Mo1 Mo 0.03429(9) 0.19089(18) 0.33940(4) 0.0083(3) Uani 1 1 d . . .
Mo2 Mo 0.46656(8) -0.33058(19) 0.41015(3) 0.0078(3) Uani 1 1 d . . .
O1 O 0.4082(7) 0.7670(13) 0.2073(3) 0.0108(14) Uani 1 1 d . . .
O2 O 0.3996(8) -0.2416(13) 0.3278(3) 0.0129(15) Uani 1 1 d . . .
O3 O 0.0894(7) 1.2675(13) 0.0426(3) 0.0119(14) Uani 1 1 d . . .
O4 O 0.1022(7) 0.2799(13) 0.4222(3) 0.0116(15) Uani 1 1 d . . .
O5 O 0.2297(7) 0.8401(13) 0.1001(3) 0.0108(13) Uani 1 1 d . . .
O6 O -0.1496(7) 0.2828(14) 0.2912(3) 0.0160(15) Uani 1 1 d . . .
O7 O 0.3500(8) 0.7469(14) -0.0558(3) 0.0176(16) Uani 1 1 d . . .
O8 O 0.6516(7) -0.2418(14) 0.4590(3) 0.0143(15) Uani 1 1 d . . .
O9 O 0.4699(9) -0.7480(14) 0.4030(4) 0.0214(17) Uani 1 1 d . . .
O10 O 0.1506(8) 0.2753(14) 0.3058(3) 0.0162(15) Uani 1 1 d . . .
O11 O 0.0320(8) -0.2256(14) 0.3463(4) 0.0202(17) Uani 1 1 d . . .
O12 O 0.2681(6) 0.3386(14) 0.1487(3) 0.0118(13) Uani 1 1 d U . .
B1 B 0.3051(11) 0.666(2) 0.1540(5) 0.011(2) Uani 1 1 d . . .
B2 B 0.1930(10) 1.166(2) 0.0952(4) 0.0080(18) Uani 1 1 d U . .

loop_
_atom_site_aniso_label
_atom_site_aniso_U_11
_atom_site_aniso_U_22
_atom_site_aniso_U_33
_atom_site_aniso_U_23
_atom_site_aniso_U_13
_atom_site_aniso_U_12
La1 0.0128(4) 0.0076(3) 0.0085(4) 0.00056(16) 0.0064(3) 0.00010(16)
La2 0.0126(4) 0.0083(4) 0.0078(4) -0.00007(16) 0.0058(3) -0.00028(17)
Mo1 0.0118(5) 0.0075(4) 0.0069(4) 0.0003(3) 0.0052(3) 0.0002(3)
Mo2 0.0114(4) 0.0073(4) 0.0060(4) -0.0002(3) 0.0049(3) -0.0004(3)
O1 0.016(4) 0.008(3) 0.008(3) 0.001(2) 0.004(3) 0.000(2)
O2 0.025(4) 0.008(3) 0.010(3) -0.003(2) 0.012(3) -0.001(2)
O3 0.014(4) 0.016(3) 0.010(3) -0.001(2) 0.009(3) -0.001(2)
O4 0.017(4) 0.010(3) 0.007(3) 0.002(2) 0.004(3) 0.003(2)
O5 0.020(3) 0.003(3) 0.005(3) 0.000(2) 0.002(3) 0.000(2)
O6 0.015(4) 0.016(3) 0.018(4) 0.004(2) 0.008(3) 0.001(2)
O7 0.016(4) 0.023(4) 0.020(4) 0.006(2) 0.013(3) 0.007(2)
O8 0.008(4) 0.019(4) 0.012(4) -0.002(2) 0.001(3) 0.000(2)
O9 0.027(4) 0.010(3) 0.026(4) 0.002(2) 0.011(4) -0.001(2)
O10 0.017(4) 0.017(3) 0.020(4) 0.001(2) 0.013(3) 0.002(2)
O11 0.022(4) 0.012(3) 0.026(4) -0.002(2) 0.009(3) 0.001(2)
O12 0.0124(15) 0.0108(15) 0.0118(15) 0.0006(10) 0.0048(10) 0.0001(10)
B1 0.020(5) 0.005(4) 0.016(5) 0.000(4) 0.014(4) 0.002(4)
B2 0.008(2) 0.008(2) 0.008(2) -0.0004(10) 0.0038(12) 0.0004(10)

loop_
_atom_type_symbol
_atom_type_description
_atom_type_scat_dispersion_real
_atom_type_scat_dispersion_imag
_atom_type_scat_source
B B 0.0013 0.0007 'International Tables Vol C Tables 4.2.6.8 and 6.1.1.4'
La La -0.2871 2.4523 'International Tables Vol C Tables 4.2.6.8 and 6.1.1.4'
Mo Mo -1.6832 0.6857 'International Tables Vol C Tables 4.2.6.8 and 6.1.1.4'
O O 0.0106 0.0060 'International Tables Vol C Tables 4.2.6.8 and 6.1.1.4'

loop_
_geom_angle_atom_site_label_1
_geom_angle_atom_site_label_2
_geom_angle_atom_site_label_3
_geom_angle
_geom_angle_site_symmetry_1
_geom_angle_site_symmetry_3
_geom_angle_publ_flag
O7 La1 O3 144.2(2) . 3_575 ?
O7 La1 O4 81.8(2) . 4_565 ?
O3 La1 O4 82.3(2) 3_575 4_565 ?
O7 La1 O4 77.3(2) . 4_575 ?
O3 La1 O4 80.1(2) 3_575 4_575 ?
O4 La1 O4 113.6(3) 4_565 4_575 ?
O7 La1 O5 122.5(2) . . ?
O3 La1 O5 91.4(2) 3_575 . ?
O4 La1 O5 133.1(2) 4_565 . ?
O4 La1 O5 110.91(19) 4_575 . ?
O7 La1 O8 75.2(2) . 2_655 ?
O3 La1 O8 127.2(2) 3_575 2_655 ?
O4 La1 O8 69.1(2) 4_565 2_655 ?
O4 La1 O8 151.7(2) 4_575 2_655 ?
O5 La1 O8 78.9(2) . 2_655 ?
O7 La1 O3 134.1(2) . 1_545 ?
O3 La1 O3 67.4(2) 3_575 1_545 ?
O4 La1 O3 69.6(2) 4_565 1_545 ?
O4 La1 O3 146.9(2) 4_575 1_545 ?
O5 La1 O3 65.14(19) . 1_545 ?
O8 La1 O3 61.5(2) 2_655 1_545 ?
O7 La1 O8 72.5(2) . 2_665 ?
O3 La1 O8 121.37(19) 3_575 2_665 ?
O4 La1 O8 154.0(2) 4_565 2_665 ?
O4 La1 O8 65.09(19) 4_575 2_665 ?
O5 La1 O8 62.56(19) . 2_665 ?
O8 La1 O8 99.7(2) 2_655 2_665 ?
O3 La1 O8 126.95(19) 1_545 2_665 ?
O7 La1 O3 124.06(19) . . ?
O3 La1 O3 67.9(2) 3_575 . ?
O4 La1 O3 150.1(2) 4_565 . ?
O4 La1 O3 64.7(2) 4_575 . ?
O5 La1 O3 49.27(18) . . ?
O8 La1 O3 127.8(2) 2_655 . ?
O3 La1 O3 95.8(2) 1_545 . ?
O8 La1 O3 55.14(18) 2_665 . ?
O7 La1 O11 68.6(2) . 4_565 ?
O3 La1 O11 75.8(2) 3_575 4_565 ?
O4 La1 O11 57.26(19) 4_565 4_565 ?
O4 La1 O11 56.36(19) 4_575 4_565 ?
O5 La1 O11 162.97(19) . 4_565 ?
O8 La1 O11 117.8(2) 2_655 4_565 ?
O3 La1 O11 118.15(19) 1_545 4_565 ?
O8 La1 O11 114.42(18) 2_665 4_565 ?
O3 La1 O11 114.36(18) . 4_565 ?
O7 La1 B2 120.5(2) . . ?
O3 La1 B2 84.3(2) 3_575 . ?
O4 La1 B2 154.7(2) 4_565 . ?
O4 La1 B2 84.9(2) 4_575 . ?
O5 La1 B2 26.1(2) . . ?
O8 La1 B2 103.2(2) 2_655 . ?
O3 La1 B2 85.5(2) 1_545 . ?
O8 La1 B2 48.7(2) 2_665 . ?
O3 La1 B2 24.8(2) . . ?
O11 La1 B2 138.6(2) 4_565 . ?
O7 La1 Mo1 71.18(17) . 4_565 ?
O3 La1 Mo1 79.70(15) 3_575 4_565 ?
O4 La1 Mo1 28.40(15) 4_565 4_565 ?
O4 La1 Mo1 85.36(15) 4_575 4_565 ?
O5 La1 Mo1 160.02(13) . 4_565 ?
O8 La1 Mo1 92.22(15) 2_655 4_565 ?
O3 La1 Mo1 94.88(14) 1_545 4_565 ?
O8 La1 Mo1 137.18(14) 2_665 4_565 ?
O3 La1 Mo1 138.52(13) . 4_565 ?
O11 La1 Mo1 29.01(11) 4_565 4_565 ?
B2 La1 Mo1 162.49(18) . 4_565 ?
O2 La2 O10 81.8(2) . . ?
O2 La2 O1 82.4(2) . 2_645 ?
O10 La2 O1 143.9(2) . 2_645 ?
O2 La2 O2 113.2(3) . 1_565 ?
O10 La2 O2 77.4(2) . 1_565 ?
O1 La2 O2 79.3(2) 2_645 1_565 ?
O2 La2 O12 131.2(2) . . ?
O10 La2 O12 122.5(2) . . ?
O1 La2 O12 92.0(2) 2_645 . ?
O2 La2 O12 113.1(2) 1_565 . ?
O2 La2 O6 69.8(2) . 2_545 ?
O10 La2 O6 74.9(2) . 2_545 ?
O1 La2 O6 128.4(2) 2_645 2_545 ?
O2 La2 O6 151.4(2) 1_565 2_545 ?
O12 La2 O6 76.8(2) . 2_545 ?
O2 La2 O1 68.4(2) . 1_545 ?
O10 La2 O1 132.2(2) . 1_545 ?
O1 La2 O1 69.35(18) 2_645 1_545 ?
O2 La2 O1 148.3(2) 1_565 1_545 ?
O12 La2 O1 64.43(19) . 1_545 ?
O6 La2 O1 60.3(2) 2_545 1_545 ?
O2 La2 O1 149.5(2) . . ?
O10 La2 O1 124.74(19) . . ?
O1 La2 O1 67.21(19) 2_645 . ?
O2 La2 O1 65.3(2) 1_565 . ?
O12 La2 O1 50.94(18) . . ?
O6 La2 O1 127.3(2) 2_545 . ?
O1 La2 O1 96.9(2) 1_545 . ?
O2 La2 O6 153.5(2) . 2 ?
O10 La2 O6 71.9(2) . 2 ?
O1 La2 O6 121.33(19) 2_645 2 ?
O2 La2 O6 65.0(2) 1_565 2 ?
O12 La2 O6 64.69(19) . 2 ?
O6 La2 O6 99.2(2) 2_545 2 ?
O1 La2 O6 128.23(19) 1_545 2 ?
O1 La2 O6 56.16(19) . 2 ?
O2 La2 O9 56.44(19) . 1_565 ?
O10 La2 O9 68.8(2) . 1_565 ?
O1 La2 O9 75.4(2) 2_645 1_565 ?
O2 La2 O9 56.82(19) 1_565 1_565 ?
O12 La2 O9 164.8(2) . 1_565 ?
O6 La2 O9 117.6(2) 2_545 1_565 ?
O1 La2 O9 117.08(19) 1_545 1_565 ?
O1 La2 O9 115.06(18) . 1_565 ?
O6 La2 O9 114.50(19) 2 1_565 ?
O2 La2 B1 153.9(2) . . ?
O10 La2 B1 121.0(2) . . ?
O1 La2 B1 84.4(2) 2_645 . ?
O2 La2 B1 86.2(2) 1_565 . ?
O12 La2 B1 27.1(2) . . ?
O6 La2 B1 101.9(2) 2_545 . ?
O1 La2 B1 85.9(2) 1_545 . ?
O1 La2 B1 25.6(2) . . ?
O6 La2 B1 50.0(2) 2 . ?
O9 La2 B1 140.2(2) 1_565 . ?
O2 La2 Mo2 85.27(15) . 1_565 ?
O10 La2 Mo2 68.45(17) . 1_565 ?
O1 La2 Mo2 78.02(14) 2_645 1_565 ?
O2 La2 Mo2 28.16(15) 1_565 1_565 ?
O12 La2 Mo2 140.93(13) . 1_565 ?
O6 La2 Mo2 138.12(15) 2_545 1_565 ?
O1 La2 Mo2 139.99(14) 1_545 1_565 ?
O1 La2 Mo2 90.98(13) . 1_565 ?
O6 La2 Mo2 88.31(13) 2 1_565 ?
O9 La2 Mo2 28.84(12) 1_565 1_565 ?
B1 La2 Mo2 113.83(19) . 1_565 ?
O10 Mo1 O11 106.5(3) . . ?
O10 Mo1 O6 114.1(3) . . ?
O11 Mo1 O6 102.8(3) . . ?
O10 Mo1 O4 115.9(3) . . ?
O11 Mo1 O4 96.5(3) . . ?
O6 Mo1 O4 117.5(3) . . ?
O10 Mo1 O11 81.8(3) . 1_565 ?
O11 Mo1 O11 170.1(4) . 1_565 ?
O6 Mo1 O11 78.0(3) . 1_565 ?
O4 Mo1 O11 74.6(3) . 1_565 ?
O10 Mo1 La1 119.2(2) . 4_566 ?
O11 Mo1 La1 56.6(3) . 4_566 ?
O6 Mo1 La1 126.3(2) . 4_566 ?
O4 Mo1 La1 40.26(18) . 4_566 ?
O11 Mo1 La1 114.88(18) 1_565 4_566 ?
O7 Mo2 O9 106.8(3) 4_566 . ?
O7 Mo2 O8 114.0(3) 4_566 . ?
O9 Mo2 O8 102.0(3) . . ?
O7 Mo2 O2 116.3(3) 4_566 . ?
O9 Mo2 O2 96.4(3) . . ?
O8 Mo2 O2 117.7(3) . . ?
O7 Mo2 O9 82.3(3) 4_566 1_565 ?
O9 Mo2 O9 169.5(4) . 1_565 ?
O8 Mo2 O9 78.3(3) . 1_565 ?
O2 Mo2 O9 74.4(3) . 1_565 ?
O7 Mo2 La2 119.2(2) 4_566 1_545 ?
O9 Mo2 La2 55.7(3) . 1_545 ?
O8 Mo2 La2 126.3(2) . 1_545 ?
O2 Mo2 La2 41.08(18) . 1_545 ?
O9 Mo2 La2 115.50(19) 1_565 1_545 ?
B1 O1 La2 125.5(6) . 2_655 ?
B1 O1 La2 115.1(6) . 1_565 ?
La2 O1 La2 113.8(2) 2_655 1_565 ?
B1 O1 La2 86.8(5) . . ?
La2 O1 La2 109.6(2) 2_655 . ?
La2 O1 La2 96.9(2) 1_565 . ?
Mo2 O2 La2 135.4(3) . . ?
Mo2 O2 La2 110.8(3) . 1_545 ?
La2 O2 La2 113.2(3) . 1_545 ?
B2 O3 La1 127.4(6) . 3_575 ?
B2 O3 La1 114.4(5) . 1_565 ?
La1 O3 La1 112.6(2) 3_575 1_565 ?
B2 O3 La1 85.4(5) . . ?
La1 O3 La1 112.1(2) 3_575 . ?
La1 O3 La1 95.8(2) 1_565 . ?
Mo1 O4 La1 111.3(3) . 4_566 ?
Mo1 O4 La1 134.6(3) . 4_576 ?
La1 O4 La1 113.6(3) 4_566 4_576 ?
B1 O5 B2 127.3(7) . . ?
B1 O5 La1 131.8(5) . . ?
B2 O5 La1 99.6(5) . . ?
Mo1 O6 La2 144.5(3) . 2 ?
Mo1 O6 La2 115.8(3) . 2_545 ?
La2 O6 La2 99.2(2) 2 2_545 ?
Mo2 O7 La1 170.3(3) 4_565 . ?
Mo2 O8 La1 143.8(3) . 2_645 ?
Mo2 O8 La1 115.8(3) . 2_635 ?
La1 O8 La1 99.7(2) 2_645 2_635 ?
Mo2 O9 Mo2 169.5(4) . 1_545 ?
Mo2 O9 La2 95.5(3) . 1_545 ?
Mo2 O9 La2 93.2(2) 1_545 1_545 ?
Mo1 O10 La2 165.1(3) . . ?
Mo1 O11 Mo1 170.1(4) . 1_545 ?
Mo1 O11 La1 94.4(3) . 4_566 ?
Mo1 O11 La1 94.0(2) 1_545 4_566 ?
B2 O12 B1 127.8(7) 1_545 . ?
B2 O12 La2 134.3(5) 1_545 . ?
B1 O12 La2 96.5(5) . . ?
O1 B1 O5 128.6(8) . . ?
O1 B1 O12 117.9(8) . . ?
O5 B1 O12 113.5(8) . . ?
O1 B1 La2 67.6(5) . . ?
O5 B1 La2 154.1(7) . . ?
O12 B1 La2 56.4(4) . . ?
O3 B2 O12 128.2(8) . 1_565 ?
O3 B2 O5 117.9(8) . . ?
O12 B2 O5 113.8(7) 1_565 . ?
O3 B2 La1 69.8(5) . . ?
O12 B2 La1 153.5(6) 1_565 . ?
O5 B2 La1 54.3(4) . . ?

loop_
_geom_bond_atom_site_label_1
_geom_bond_atom_site_label_2
_geom_bond_distance
_geom_bond_site_symmetry_2
_geom_bond_publ_flag
La1 O7 2.450(7) . ?
La1 O3 2.455(7) 3_575 ?
La1 O4 2.486(6) 4_565 ?
La1 O4 2.491(6) 4_575 ?
La1 O5 2.582(6) . ?
La1 O8 2.598(6) 2_655 ?
La1 O3 2.655(6) 1_545 ?
La1 O8 2.844(6) 2_665 ?
La1 O3 2.952(6) . ?
La1 O11 2.999(8) 4_565 ?
La1 B2 3.136(10) . ?
La1 Mo1 3.5832(10) 4_565 ?
La2 O2 2.452(6) . ?
La2 O10 2.457(7) . ?
La2 O1 2.472(7) 2_645 ?
La2 O2 2.535(6) 1_565 ?
La2 O12 2.576(6) . ?
La2 O6 2.617(6) 2_545 ?
La2 O1 2.717(6) 1_545 ?
La2 O1 2.845(6) . ?
La2 O6 2.847(6) 2 ?
La2 O9 2.993(8) 1_565 ?
La2 B1 3.071(10) . ?
La2 Mo2 3.6073(10) 1_565 ?
Mo1 O10 1.738(7) . ?
Mo1 O11 1.743(6) . ?
Mo1 O6 1.786(7) . ?
Mo1 O4 1.829(7) . ?
Mo1 O11 2.436(6) 1_565 ?
Mo1 La1 3.5832(10) 4_566 ?
Mo2 O7 1.748(7) 4_566 ?
Mo2 O9 1.748(6) . ?
Mo2 O8 1.795(7) . ?
Mo2 O2 1.821(7) . ?
Mo2 O9 2.433(6) 1_565 ?
Mo2 La2 3.6073(10) 1_545 ?
O1 B1 1.327(12) . ?
O1 La2 2.472(7) 2_655 ?
O1 La2 2.717(6) 1_565 ?
O2 La2 2.535(6) 1_545 ?
O3 B2 1.319(11) . ?
O3 La1 2.455(7) 3_575 ?
O3 La1 2.655(6) 1_565 ?
O4 La1 2.486(6) 4_566 ?
O4 La1 2.491(6) 4_576 ?
O5 B1 1.388(11) . ?
O5 B2 1.401(11) . ?
O6 La2 2.617(6) 2 ?
O6 La2 2.847(6) 2_545 ?
O7 Mo2 1.748(7) 4_565 ?
O8 La1 2.598(6) 2_645 ?
O8 La1 2.844(6) 2_635 ?
O9 Mo2 2.433(6) 1_545 ?
O9 La2 2.993(8) 1_545 ?
O11 Mo1 2.436(6) 1_545 ?
O11 La1 2.999(8) 4_566 ?
O12 B2 1.377(11) 1_545 ?
O12 B1 1.408(11) . ?
B2 O12 1.377(11) 1_565 ?
